data_4325421
loop_
_publ_author_name
'Ji-Wei Liu'
'Peng Wang'
'Ling Chen'

_publ_section_title
;
 Contribution of Disulfide S22-Anions to the Crystal and Electronic
 Structures in Ternary Sulfides, Ba12In4S19, Ba4M2S8 (M = Ga, In)
;
_journal_name_full 'Inorganic Chemistry'
_journal_page_first 5706
_journal_page_last 5713
_journal_paper_doi 10.1021/ic2004936
_journal_volume 50
_journal_year 2011
_chemical_formula_sum 'Ba8 In4 S16'
_chemical_formula_weight 2070.96
_chemical_name_systematic
; 
 ? 
;
_space_group_IT_number 2
_symmetry_cell_setting triclinic
_symmetry_space_group_name_Hall '-P 1'
_symmetry_space_group_name_H-M 'P -1'
_atom_sites_solution_primary direct
_atom_sites_solution_secondary difmap
_audit_creation_method SHELXL-97
_cell_angle_alpha 104.236(6)
_cell_angle_beta 90.412(4)
_cell_angle_gamma 91.052(6)
_cell_formula_units_Z 1
_cell_length_a 6.236(2)
_cell_length_b 10.014(4)
_cell_length_c 13.033(5)
_cell_measurement_temperature 293(2)
_cell_volume 788.7(5)
_computing_cell_refinement 'Bruker XSCANS'
_computing_data_collection 'Bruker XSCANS'
_computing_data_reduction 'Bruker SHELXTL'
_computing_molecular_graphics 'Bruker SHELXTL'
_computing_publication_material 'Bruker SHELXTL'
_computing_structure_refinement 'SHELXL-97 (Sheldrick, 1997)'
_computing_structure_solution 'SHELXS-97 (Sheldrick, 1990)'
_diffrn_ambient_temperature 293(2)
_diffrn_measured_fraction_theta_full 0.990
_diffrn_measured_fraction_theta_max 0.990
_diffrn_measurement_device_type 'Bruker P4'
_diffrn_measurement_method '\w scans'
_diffrn_radiation_monochromator graphite
_diffrn_radiation_source 'fine-focus sealed tube'
_diffrn_radiation_type MoK\a
_diffrn_radiation_wavelength 0.71073
_diffrn_reflns_av_R_equivalents 0.0408
_diffrn_reflns_av_sigmaI/netI 0.0566
_diffrn_reflns_limit_h_max 8
_diffrn_reflns_limit_h_min -8
_diffrn_reflns_limit_k_max 10
_diffrn_reflns_limit_k_min -12
_diffrn_reflns_limit_l_max 16
_diffrn_reflns_limit_l_min -16
_diffrn_reflns_number 8244
_diffrn_reflns_theta_full 27.46
_diffrn_reflns_theta_max 27.46
_diffrn_reflns_theta_min 2.10
_exptl_absorpt_coefficient_mu 13.724
_exptl_absorpt_correction_T_max 1.0000
_exptl_absorpt_correction_T_min 0.4319
_exptl_absorpt_correction_type multi-scan
_exptl_crystal_density_diffrn 4.360
_exptl_crystal_F_000 900
_exptl_crystal_size_max 0.0800
_exptl_crystal_size_mid 0.0700
_exptl_crystal_size_min 0.0500
_refine_diff_density_max 1.444
_refine_diff_density_min -1.867
_refine_diff_density_rms 0.376
_refine_ls_extinction_coef 0.0061(3)
_refine_ls_extinction_expression Fc^*^=kFc[1+0.001xFc^2^\l^3^/sin(2\q)]^-1/4^
_refine_ls_extinction_method SHELXL
_refine_ls_goodness_of_fit_ref 1.125
_refine_ls_matrix_type full
_refine_ls_number_parameters 128
_refine_ls_number_reflns 3564
_refine_ls_number_restraints 0
_refine_ls_restrained_S_all 1.125
_refine_ls_R_factor_all 0.0426
_refine_ls_R_factor_gt 0.0362
_refine_ls_shift/su_max 0.000
_refine_ls_shift/su_mean 0.000
_refine_ls_structure_factor_coef Fsqd
_refine_ls_weighting_details 'calc w=1/[\s^2^(Fo^2^)+(0.0343P)^2^+4.3398P] where P=(Fo^2^+2Fc^2^)/3'
_refine_ls_weighting_scheme calc
_refine_ls_wR_factor_gt 0.0879
_refine_ls_wR_factor_ref 0.0929
_reflns_number_gt 3160
_reflns_number_total 3564
_reflns_threshold_expression >2sigma(I)
_cod_data_source_file ic2004936_si_002_2.cif
_cod_data_source_block Ba4In2S8
_cod_database_code 4325421

loop_
_symmetry_equiv_pos_as_xyz
'x, y, z'
'-x, -y, -z'

loop_
_atom_site_label
_atom_site_type_symbol
_atom_site_fract_x
_atom_site_fract_y
_atom_site_fract_z
_atom_site_U_iso_or_equiv
_atom_site_adp_type
_atom_site_occupancy
_atom_site_symmetry_multiplicity
_atom_site_calc_flag
Ba1 Ba 0.25418(9) 0.62166(5) 0.47760(4) 0.01441(15) Uani 1 1 d
Ba2 Ba 0.23774(9) 0.07810(5) 0.38171(4) 0.01548(15) Uani 1 1 d
Ba3 Ba 0.74110(9) 0.10773(5) 0.15078(4) 0.01597(15) Uani 1 1 d
Ba4 Ba 0.25584(9) 0.42479(6) 0.10794(4) 0.01630(15) Uani 1 1 d
S2 S 0.4174(4) 0.3475(2) 0.31315(17) 0.0178(5) Uani 1 1 d
S4 S 0.2391(4) 0.3372(2) 0.57056(18) 0.0161(5) Uani 1 1 d
S5 S 0.7357(4) 0.0415(2) 0.39317(18) 0.0163(5) Uani 1 1 d
S6 S 0.2789(4) 0.7442(2) 0.27668(17) 0.0168(5) Uani 1 1 d
S1 S 0.0780(4) 0.3481(2) 0.31257(17) 0.0172(5) Uani 1 1 d
S8 S 0.7519(4) 0.3687(2) 0.04859(17) 0.0156(5) Uani 1 1 d
S7 S 0.2444(4) 0.0406(2) 0.11332(18) 0.0180(5) Uani 1 1 d
S3 S 0.2308(4) 0.2208(2) 0.87997(17) 0.0174(5) Uani 1 1 d
In1 In 0.32072(11) 0.20772(6) 0.69669(5) 0.01490(17) Uani 1 1 d
In2 In 0.16875(11) 0.80323(6) 0.11118(5) 0.01579(17) Uani 1 1 d

loop_
_atom_site_aniso_label
_atom_site_aniso_U_11
_atom_site_aniso_U_22
_atom_site_aniso_U_33
_atom_site_aniso_U_23
_atom_site_aniso_U_13
_atom_site_aniso_U_12
Ba1 0.0141(3) 0.0170(3) 0.0122(3) 0.00375(19) -0.0010(2) -0.0005(2)
Ba2 0.0137(3) 0.0173(3) 0.0151(3) 0.0035(2) -0.0011(2) 0.0000(2)
Ba3 0.0151(3) 0.0188(3) 0.0150(3) 0.0059(2) -0.0006(2) -0.0001(2)
Ba4 0.0166(3) 0.0220(3) 0.0108(3) 0.0052(2) -0.0013(2) -0.0005(2)
S2 0.0175(13) 0.0243(12) 0.0120(10) 0.0055(8) -0.0022(9) -0.0013(9)
S4 0.0153(12) 0.0194(11) 0.0156(10) 0.0081(8) -0.0013(9) 0.0013(9)
S5 0.0149(12) 0.0167(11) 0.0170(10) 0.0039(8) -0.0012(9) -0.0013(9)
S6 0.0182(13) 0.0215(12) 0.0116(10) 0.0061(8) -0.0012(9) -0.0021(9)
S1 0.0170(13) 0.0218(11) 0.0133(10) 0.0052(8) -0.0011(9) 0.0013(9)
S8 0.0166(12) 0.0173(11) 0.0121(10) 0.0021(8) 0.0006(8) 0.0006(9)
S7 0.0166(13) 0.0167(11) 0.0203(11) 0.0039(8) -0.0012(9) -0.0011(9)
S3 0.0165(12) 0.0247(12) 0.0103(10) 0.0031(8) 0.0004(9) -0.0019(9)
In1 0.0176(4) 0.0175(3) 0.0104(3) 0.0051(2) -0.0015(2) -0.0010(3)
In2 0.0204(4) 0.0167(3) 0.0100(3) 0.0029(2) -0.0015(2) 0.0003(3)

loop_
_atom_type_symbol
_atom_type_description
_atom_type_scat_dispersion_real
_atom_type_scat_dispersion_imag
_atom_type_scat_source
S S 0.1246 0.1234 'International Tables Vol C Tables 4.2.6.8 and 6.1.1.4'
In In -0.7276 1.3100 'International Tables Vol C Tables 4.2.6.8 and 6.1.1.4'
Ba Ba -0.3244 2.2819 'International Tables Vol C Tables 4.2.6.8 and 6.1.1.4'

loop_
_geom_angle_atom_site_label_1
_geom_angle_atom_site_label_2
_geom_angle_atom_site_label_3
_geom_angle
_geom_angle_site_symmetry_1
_geom_angle_site_symmetry_3
S6 Ba1 S4 77.73(6) . 2_566
S6 Ba1 S1 84.33(7) . .
S4 Ba1 S1 71.79(6) 2_566 .
S6 Ba1 S2 82.74(6) . .
S4 Ba1 S2 108.88(6) 2_566 .
S1 Ba1 S2 38.41(6) . .
S6 Ba1 S4 72.62(6) . 2_666
S4 Ba1 S4 150.15(8) 2_566 2_666
S1 Ba1 S4 108.03(6) . 2_666
S2 Ba1 S4 70.99(6) . 2_666
S6 Ba1 S2 132.09(6) . 2_666
S4 Ba1 S2 138.85(6) 2_566 2_666
S1 Ba1 S2 129.26(7) . 2_666
S2 Ba1 S2 103.36(5) . 2_666
S4 Ba1 S2 65.28(6) 2_666 2_666
S6 Ba1 S4 146.83(6) . .
S4 Ba1 S4 102.62(6) 2_566 .
S1 Ba1 S4 64.99(6) . .
S2 Ba1 S4 65.57(6) . .
S4 Ba1 S4 104.01(5) 2_666 .
S2 Ba1 S4 68.37(6) 2_666 .
S6 Ba1 S5 82.51(6) . 2_666
S4 Ba1 S5 86.20(6) 2_566 2_666
S1 Ba1 S5 156.32(7) . 2_666
S2 Ba1 S5 156.06(6) . 2_666
S4 Ba1 S5 86.64(6) 2_666 2_666
S2 Ba1 S5 73.46(6) 2_666 2_666
S4 Ba1 S5 130.63(6) . 2_666
S6 Ba1 S1 136.11(6) . 2_566
S4 Ba1 S1 64.70(6) 2_566 2_566
S1 Ba1 S1 103.48(5) . 2_566
S2 Ba1 S1 129.38(6) . 2_566
S4 Ba1 S1 139.52(6) 2_666 2_566
S2 Ba1 S1 75.24(6) 2_666 2_566
S4 Ba1 S1 67.42(6) . 2_566
S5 Ba1 S1 73.54(6) 2_666 2_566
S6 Ba1 Ba1 116.77(5) . 2_666
S4 Ba1 Ba1 150.96(5) 2_566 2_666
S1 Ba1 Ba1 84.24(5) . 2_666
S2 Ba1 Ba1 53.03(5) . 2_666
S4 Ba1 Ba1 53.05(5) 2_666 2_666
S2 Ba1 Ba1 50.33(4) 2_666 2_666
S4 Ba1 Ba1 50.96(5) . 2_666
S5 Ba1 Ba1 119.30(5) 2_666 2_666
S1 Ba1 Ba1 107.02(5) 2_566 2_666
S6 Ba1 Ba1 121.39(5) . 2_566
S4 Ba1 Ba1 53.15(5) 2_566 2_566
S1 Ba1 Ba1 53.84(5) . 2_566
S2 Ba1 Ba1 85.00(5) . 2_566
S4 Ba1 Ba1 150.93(5) 2_666 2_566
S2 Ba1 Ba1 106.51(5) 2_666 2_566
S4 Ba1 Ba1 49.46(5) . 2_566
S5 Ba1 Ba1 118.84(5) 2_666 2_566
S1 Ba1 Ba1 49.63(4) 2_566 2_566
Ba1 Ba1 Ba1 99.46(4) 2_666 2_566
S6 Ba1 Ba2 86.96(5) . 2_666
S4 Ba1 Ba2 130.94(5) 2_566 2_666
S1 Ba1 Ba2 152.94(5) . 2_666
S2 Ba1 Ba2 115.03(5) . 2_666
S4 Ba1 Ba2 44.94(4) 2_666 2_666
S2 Ba1 Ba2 46.94(4) 2_666 2_666
S4 Ba1 Ba2 114.45(5) . 2_666
S5 Ba1 Ba2 45.38(4) 2_666 2_666
S1 Ba1 Ba2 100.55(5) 2_566 2_666
Ba1 Ba1 Ba2 76.95(3) 2_666 2_666
Ba1 Ba1 Ba2 148.19(3) 2_566 2_666
S4 Ba2 S5 93.72(6) . .
S4 Ba2 S5 91.64(6) . 1_455
S5 Ba2 S5 164.34(9) . 1_455
S4 Ba2 S1 67.75(6) . .
S5 Ba2 S1 116.63(6) . .
S5 Ba2 S1 79.01(6) 1_455 .
S4 Ba2 S2 68.51(6) . .
S5 Ba2 S2 78.34(6) . .
S5 Ba2 S2 117.30(7) 1_455 .
S1 Ba2 S2 38.29(6) . .
S4 Ba2 S6 153.27(6) . 1_545
S5 Ba2 S6 78.65(6) . 1_545
S5 Ba2 S6 90.02(6) 1_455 1_545
S1 Ba2 S6 138.50(6) . 1_545
S2 Ba2 S6 132.98(6) . 1_545
S4 Ba2 S7 132.05(6) . .
S5 Ba2 S7 92.44(6) . .
S5 Ba2 S7 94.87(6) 1_455 .
S1 Ba2 S7 67.07(6) . .
S2 Ba2 S7 66.38(6) . .
S6 Ba2 S7 74.29(6) 1_545 .
S4 Ba2 S5 73.90(6) . 2_656
S5 Ba2 S5 80.91(6) . 2_656
S5 Ba2 S5 86.47(6) 1_455 2_656
S1 Ba2 S5 138.30(6) . 2_656
S2 Ba2 S5 135.30(6) . 2_656
S6 Ba2 S5 79.58(6) 1_545 2_656
S7 Ba2 S5 153.83(6) . 2_656
S4 Ba2 In2 167.42(5) . 1_545
S5 Ba2 In2 93.90(4) . 1_545
S5 Ba2 In2 83.62(4) 1_455 1_545
S1 Ba2 In2 99.84(5) . 1_545
S2 Ba2 In2 103.34(5) . 1_545
S6 Ba2 In2 38.82(4) 1_545 1_545
S7 Ba2 In2 37.53(4) . 1_545
S5 Ba2 In2 117.24(5) 2_656 1_545
S4 Ba2 In1 128.79(5) . 2_656
S5 Ba2 In1 39.08(4) . 2_656
S5 Ba2 In1 129.08(5) 1_455 2_656
S1 Ba2 In1 139.32(5) . 2_656
S2 Ba2 In1 106.93(5) . 2_656
S6 Ba2 In1 39.61(5) 1_545 2_656
S7 Ba2 In1 80.26(4) . 2_656
S5 Ba2 In1 78.73(4) 2_656 2_656
In2 Ba2 In1 61.94(2) 1_545 2_656
S4 Ba2 In1 36.43(5) . .
S5 Ba2 In1 81.32(4) . .
S5 Ba2 In1 94.48(4) 1_455 .
S1 Ba2 In1 103.93(4) . .
S2 Ba2 In1 99.35(5) . .
S6 Ba2 In1 116.85(4) 1_545 .
S7 Ba2 In1 165.44(4) . .
S5 Ba2 In1 38.20(4) 2_656 .
In2 Ba2 In1 155.35(2) 1_545 .
In1 Ba2 In1 102.279(19) 2_656 .
S4 Ba2 Ba3 110.37(5) . 1_455
S5 Ba2 Ba3 139.47(5) . 1_455
S5 Ba2 Ba3 50.38(5) 1_455 1_455
S1 Ba2 Ba3 51.42(4) . 1_455
S2 Ba2 Ba3 80.89(5) . 1_455
S6 Ba2 Ba3 91.03(5) 1_545 1_455
S7 Ba2 Ba3 47.19(5) . 1_455
S5 Ba2 Ba3 136.04(4) 2_656 1_455
In2 Ba2 Ba3 57.86(2) 1_545 1_455
In1 Ba2 Ba3 119.35(2) 2_656 1_455
In1 Ba2 Ba3 136.57(2) . 1_455
S7 Ba3 S8 96.22(6) . .
S7 Ba3 S3 83.19(6) . 2_656
S8 Ba3 S3 149.01(6) . 2_656
S7 Ba3 S7 153.74(8) . 1_655
S8 Ba3 S7 95.08(6) . 1_655
S3 Ba3 S7 75.01(6) 2_656 1_655
S7 Ba3 S5 92.77(6) . .
S8 Ba3 S5 138.91(6) . .
S3 Ba3 S5 71.85(6) 2_656 .
S7 Ba3 S5 94.15(6) 1_655 .
S7 Ba3 S7 82.04(6) . 2_655
S8 Ba3 S7 77.11(6) . 2_655
S3 Ba3 S7 72.11(6) 2_656 2_655
S7 Ba3 S7 77.51(7) 1_655 2_655
S5 Ba3 S7 143.95(6) . 2_655
S7 Ba3 S1 139.44(6) . 1_655
S8 Ba3 S1 74.45(6) . 1_655
S3 Ba3 S1 124.68(6) 2_656 1_655
S7 Ba3 S1 66.63(6) 1_655 1_655
S5 Ba3 S1 72.83(6) . 1_655
S7 Ba3 S1 131.23(6) 2_655 1_655
S7 Ba3 S2 66.44(6) . .
S8 Ba3 S2 75.35(6) . .
S3 Ba3 S2 130.65(6) 2_656 .
S7 Ba3 S2 139.61(6) 1_655 .
S5 Ba3 S2 71.84(6) . .
S7 Ba3 S2 134.94(6) 2_655 .
S1 Ba3 S2 73.02(6) 1_655 .
S7 Ba3 In2 95.50(5) . 2_665
S8 Ba3 In2 39.37(4) . 2_665
S3 Ba3 In2 109.69(4) 2_656 2_665
S7 Ba3 In2 78.64(5) 1_655 2_665
S5 Ba3 In2 171.71(5) . 2_665
S7 Ba3 In2 38.75(4) 2_655 2_665
S1 Ba3 In2 100.30(5) 1_655 2_665
S2 Ba3 In2 111.07(5) . 2_665
S7 Ba3 In2 120.92(5) . 1_645
S8 Ba3 In2 127.46(5) . 1_645
S3 Ba3 In2 38.44(5) 2_656 1_645
S7 Ba3 In2 36.72(4) 1_655 1_645
S5 Ba3 In2 79.18(4) . 1_645
S7 Ba3 In2 73.36(5) 2_655 1_645
S1 Ba3 In2 94.00(5) 1_655 1_645
S2 Ba3 In2 150.59(5) . 1_645
In2 Ba3 In2 96.98(2) 2_665 1_645
S7 Ba3 Ba2 138.15(5) . 1_655
S8 Ba3 Ba2 118.66(5) . 1_655
S3 Ba3 Ba2 78.06(5) 2_656 1_655
S7 Ba3 Ba2 50.94(5) 1_655 1_655
S5 Ba3 Ba2 45.88(4) . 1_655
S7 Ba3 Ba2 125.54(5) 2_655 1_655
S1 Ba3 Ba2 46.92(5) 1_655 1_655
S2 Ba3 Ba2 98.98(5) . 1_655
In2 Ba3 Ba2 125.97(3) 2_665 1_655
In2 Ba3 Ba2 55.470(19) 1_645 1_655
S7 Ba3 Ba2 50.44(5) . .
S8 Ba3 Ba2 119.12(4) . .
S3 Ba3 Ba2 84.27(4) 2_656 .
S7 Ba3 Ba2 138.76(5) 1_655 .
S5 Ba3 Ba2 45.07(4) . .
S7 Ba3 Ba2 129.31(5) 2_655 .
S1 Ba3 Ba2 99.20(5) 1_655 .
S2 Ba3 Ba2 46.39(4) . .
In2 Ba3 Ba2 142.50(2) 2_665 .
In2 Ba3 Ba2 113.26(2) 1_645 .
Ba2 Ba3 Ba2 90.40(3) 1_655 .
S2 Ba4 S1 39.38(7) . .
S2 Ba4 S3 125.06(7) . 1_554
S1 Ba4 S3 123.20(7) . 1_554
S2 Ba4 S8 80.24(6) . .
S1 Ba4 S8 118.66(6) . .
S3 Ba4 S8 76.71(6) 1_554 .
S2 Ba4 S8 116.70(6) . 1_455
S1 Ba4 S8 78.28(6) . 1_455
S3 Ba4 S8 73.26(6) 1_554 1_455
S8 Ba4 S8 149.96(7) . 1_455
S2 Ba4 S8 151.09(6) . 2_665
S1 Ba4 S8 148.16(6) . 2_665
S3 Ba4 S8 76.88(7) 1_554 2_665
S8 Ba4 S8 88.33(6) . 2_665
S8 Ba4 S8 85.89(6) 1_455 2_665
S2 Ba4 S6 80.31(6) . .
S1 Ba4 S6 81.17(6) . .
S3 Ba4 S6 153.23(6) 1_554 .
S8 Ba4 S6 102.48(6) . .
S8 Ba4 S6 104.71(6) 1_455 .
S8 Ba4 S6 76.35(6) 2_665 .
S2 Ba4 In2 119.63(5) . .
S1 Ba4 In2 112.35(5) . .
S3 Ba4 In2 114.44(5) 1_554 .
S8 Ba4 In2 105.72(4) . .
S8 Ba4 In2 87.77(4) 1_455 .
S8 Ba4 In2 38.82(4) 2_665 .
S6 Ba4 In2 39.36(5) . .
S2 Ba4 In2 125.80(5) . 2_565
S1 Ba4 In2 99.00(5) . 2_565
S3 Ba4 In2 37.59(5) 1_554 2_565
S8 Ba4 In2 114.01(5) . 2_565
S8 Ba4 In2 36.01(4) 1_455 2_565
S8 Ba4 In2 83.11(5) 2_665 2_565
S6 Ba4 In2 137.31(5) . 2_565
In2 Ba4 In2 106.64(2) . 2_565
S2 Ba4 Ba3 49.59(4) . .
S1 Ba4 Ba3 79.23(5) . .
S3 Ba4 Ba3 80.08(5) 1_554 .
S8 Ba4 Ba3 44.83(4) . .
S8 Ba4 Ba3 126.68(5) 1_455 .
S8 Ba4 Ba3 131.56(4) 2_665 .
S6 Ba4 Ba3 118.61(5) . .
In2 Ba4 Ba3 145.55(2) . .
In2 Ba4 Ba3 103.07(3) 2_565 .
S2 Ba4 Ba3 78.06(5) . 1_455
S1 Ba4 Ba3 48.49(4) . 1_455
S3 Ba4 Ba3 77.76(5) 1_554 1_455
S8 Ba4 Ba3 127.30(5) . 1_455
S8 Ba4 Ba3 44.19(4) 1_455 1_455
S8 Ba4 Ba3 128.77(5) 2_665 1_455
S6 Ba4 Ba3 120.07(4) . 1_455
In2 Ba4 Ba3 126.77(3) . 1_455
In2 Ba4 Ba3 51.02(2) 2_565 1_455
Ba3 Ba4 Ba3 85.79(3) . 1_455
S2 Ba4 Ba4 119.65(5) . 2_665
S1 Ba4 Ba4 158.03(5) . 2_665
S3 Ba4 Ba4 71.43(5) 1_554 2_665
S8 Ba4 Ba4 44.37(4) . 2_665
S8 Ba4 Ba4 123.44(5) 1_455 2_665
S8 Ba4 Ba4 43.96(4) 2_665 2_665
S6 Ba4 Ba4 89.14(5) . 2_665
In2 Ba4 Ba4 69.10(2) . 2_665
In2 Ba4 Ba4 101.45(3) 2_565 2_665
Ba3 Ba4 Ba4 88.37(3) . 2_665
Ba3 Ba4 Ba4 149.19(2) 1_455 2_665
S1 S2 Ba4 71.02(9) . .
S1 S2 Ba1 70.35(9) . .
Ba4 S2 Ba1 96.40(7) . .
S1 S2 Ba2 70.75(9) . .
Ba4 S2 Ba2 121.95(8) . .
Ba1 S2 Ba2 109.65(7) . .
S1 S2 Ba1 127.39(11) . 2_666
Ba4 S2 Ba1 153.89(8) . 2_666
Ba1 S2 Ba1 76.64(5) . 2_666
Ba2 S2 Ba1 83.79(6) . 2_666
S1 S2 Ba3 126.74(11) . .
Ba4 S2 Ba3 87.14(6) . .
Ba1 S2 Ba3 162.47(8) . .
Ba2 S2 Ba3 82.47(6) . .
Ba1 S2 Ba3 92.65(7) 2_666 .
In1 S4 Ba2 93.00(8) . .
In1 S4 Ba1 117.66(8) . 2_566
Ba2 S4 Ba1 89.13(6) . 2_566
In1 S4 Ba1 92.12(8) . 2_666
Ba2 S4 Ba1 87.15(6) . 2_666
Ba1 S4 Ba1 150.15(8) 2_566 2_666
In1 S4 Ba1 153.80(9) . .
Ba2 S4 Ba1 109.32(7) . .
Ba1 S4 Ba1 77.38(6) 2_566 .
Ba1 S4 Ba1 75.99(5) 2_666 .
In1 S5 Ba2 88.54(7) 2_656 .
In1 S5 Ba2 102.13(8) 2_656 1_655
Ba2 S5 Ba2 164.34(9) . 1_655
In1 S5 Ba1 172.78(9) 2_656 2_666
Ba2 S5 Ba1 84.64(6) . 2_666
Ba2 S5 Ba1 85.03(5) 1_655 2_666
In1 S5 Ba3 88.08(7) 2_656 .
Ba2 S5 Ba3 85.21(6) . .
Ba2 S5 Ba3 83.74(5) 1_655 .
Ba1 S5 Ba3 93.69(6) 2_666 .
In1 S5 Ba2 83.60(7) 2_656 2_656
Ba2 S5 Ba2 99.09(6) . 2_656
Ba2 S5 Ba2 93.53(6) 1_655 2_656
Ba1 S5 Ba2 95.12(6) 2_666 2_656
Ba3 S5 Ba2 170.51(8) . 2_656
In2 S6 In1 108.16(8) . 2_666
In2 S6 Ba1 159.57(10) . .
In1 S6 Ba1 91.87(8) 2_666 .
In2 S6 Ba2 84.21(7) . 1_565
In1 S6 Ba2 84.37(6) 2_666 1_565
Ba1 S6 Ba2 102.23(6) . 1_565
In2 S6 Ba4 79.57(6) . .
In1 S6 Ba4 102.97(7) 2_666 .
Ba1 S6 Ba4 92.29(7) . .
Ba2 S6 Ba4 163.59(8) 1_565 .
S2 S1 Ba4 69.60(9) . .
S2 S1 Ba1 71.24(9) . .
Ba4 S1 Ba1 96.19(7) . .
S2 S1 Ba2 70.95(10) . .
Ba4 S1 Ba2 121.18(7) . .
Ba1 S1 Ba2 110.18(8) . .
S2 S1 Ba1 127.85(11) . 2_566
Ba4 S1 Ba1 154.93(9) . 2_566
Ba1 S1 Ba1 76.52(5) . 2_566
Ba2 S1 Ba1 83.61(6) . 2_566
S2 S1 Ba3 126.28(11) . 1_455
Ba4 S1 Ba3 88.31(6) . 1_455
Ba1 S1 Ba3 162.16(8) . 1_455
Ba2 S1 Ba3 81.66(6) . 1_455
Ba1 S1 Ba3 92.13(6) 2_566 1_455
In2 S8 Ba3 83.09(7) 2_665 .
In2 S8 Ba4 117.97(9) 2_665 .
Ba3 S8 Ba4 90.19(6) . .
In2 S8 Ba4 91.98(7) 2_665 1_655
Ba3 S8 Ba4 91.19(7) . 1_655
Ba4 S8 Ba4 149.96(7) . 1_655
In2 S8 Ba4 83.80(7) 2_665 2_665
Ba3 S8 Ba4 166.01(8) . 2_665
Ba4 S8 Ba4 91.67(6) . 2_665
Ba4 S8 Ba4 94.11(6) 1_655 2_665
In2 S7 Ba3 110.25(9) 1_545 .
In2 S7 Ba3 89.79(7) 1_545 1_455
Ba3 S7 Ba3 153.74(8) . 1_455
In2 S7 Ba3 79.15(6) 1_545 2_655
Ba3 S7 Ba3 97.96(6) . 2_655
Ba3 S7 Ba3 102.49(7) 1_455 2_655
In2 S7 Ba2 82.41(7) 1_545 .
Ba3 S7 Ba2 84.13(6) . .
Ba3 S7 Ba2 81.87(5) 1_455 .
Ba3 S7 Ba2 161.00(8) 2_655 .
In1 S3 In2 107.45(9) . 2_566
In1 S3 Ba4 141.38(10) . 1_556
In2 S3 Ba4 91.97(7) 2_566 1_556
In1 S3 Ba3 93.08(7) . 2_656
In2 S3 Ba3 88.44(7) 2_566 2_656
Ba4 S3 Ba3 121.16(8) 1_556 2_656
S4 In1 S3 135.84(9) . .
S4 In1 S5 107.45(8) . 2_656
S3 In1 S5 103.78(8) . 2_656
S4 In1 S6 100.99(8) . 2_666
S3 In1 S6 97.87(8) . 2_666
S5 In1 S6 108.33(8) 2_656 2_666
S4 In1 Ba2 117.21(6) . 2_656
S3 In1 Ba2 106.48(6) . 2_656
S5 In1 Ba2 52.38(6) 2_656 2_656
S6 In1 Ba2 56.02(6) 2_666 2_656
S4 In1 Ba2 50.57(6) . .
S3 In1 Ba2 154.52(6) . .
S5 In1 Ba2 58.20(6) 2_656 .
S6 In1 Ba2 104.80(5) 2_666 .
Ba2 In1 Ba2 77.721(19) 2_656 .
S7 In2 S8 117.53(8) 1_565 2_665
S7 In2 S6 112.87(8) 1_565 .
S8 In2 S6 114.74(9) 2_665 .
S7 In2 S3 106.35(9) 1_565 2_566
S8 In2 S3 101.91(8) 2_665 2_566
S6 In2 S3 100.83(8) . 2_566
S7 In2 Ba3 62.09(6) 1_565 2_665
S8 In2 Ba3 57.54(6) 2_665 2_665
S6 In2 Ba3 155.27(6) . 2_665
S3 In2 Ba3 103.78(6) 2_566 2_665
S7 In2 Ba4 160.55(7) 1_565 .
S8 In2 Ba4 57.38(6) 2_665 .
S6 In2 Ba4 61.07(5) . .
S3 In2 Ba4 93.07(6) 2_566 .
Ba3 In2 Ba4 114.76(2) 2_665 .
S7 In2 Ba2 60.06(6) 1_565 1_565
S8 In2 Ba2 161.74(6) 2_665 1_565
S6 In2 Ba2 56.98(6) . 1_565
S3 In2 Ba2 95.88(5) 2_566 1_565
Ba3 In2 Ba2 121.99(3) 2_665 1_565
Ba4 In2 Ba2 118.00(3) . 1_565
S7 In2 Ba3 53.49(6) 1_565 1_465
S8 In2 Ba3 128.23(7) 2_665 1_465
S6 In2 Ba3 114.30(6) . 1_465
S3 In2 Ba3 53.12(6) 2_566 1_465
Ba3 In2 Ba3 83.02(2) 2_665 1_465
Ba4 In2 Ba3 145.67(2) . 1_465
Ba2 In2 Ba3 66.67(2) 1_565 1_465
S7 In2 Ba4 119.89(7) 1_565 2_565
S8 In2 Ba4 52.02(6) 2_665 2_565
S6 In2 Ba4 124.77(6) . 2_565
S3 In2 Ba4 50.44(5) 2_566 2_565
Ba3 In2 Ba4 71.39(3) 2_665 2_565
Ba4 In2 Ba4 73.36(2) . 2_565
Ba2 In2 Ba4 146.13(2) 1_565 2_565
Ba3 In2 Ba4 86.37(3) 1_465 2_565

loop_
_geom_bond_atom_site_label_1
_geom_bond_atom_site_label_2
_geom_bond_distance
_geom_bond_site_symmetry_2
Ba1 S6 3.157(3) .
Ba1 S4 3.189(3) 2_566
Ba1 S1 3.208(2) .
Ba1 S2 3.226(2) .
Ba1 S4 3.264(3) 2_666
Ba1 S2 3.348(3) 2_666
Ba1 S4 3.358(3) .
Ba1 S5 3.379(2) 2_666
Ba1 S1 3.400(2) 2_566
Ba2 S4 3.106(2) .
Ba2 S5 3.140(3) .
Ba2 S5 3.154(3) 1_455
Ba2 S1 3.224(3) .
Ba2 S2 3.228(3) .
Ba2 S6 3.302(3) 1_545
Ba2 S7 3.426(3) .
Ba2 S5 3.435(3) 2_656
Ba3 S7 3.166(3) .
Ba3 S8 3.211(3) .
Ba3 S3 3.223(3) 2_656
Ba3 S7 3.237(3) 1_655
Ba3 S5 3.384(3) .
Ba3 S7 3.400(3) 2_655
Ba3 S1 3.451(3) 1_655
Ba3 S2 3.472(2) .
Ba4 S2 3.127(3) .
Ba4 S1 3.155(3) .
Ba4 S3 3.166(2) 1_554
Ba4 S8 3.220(3) .
Ba4 S8 3.237(3) 1_455
Ba4 S8 3.243(3) 2_665
Ba4 S6 3.407(2) .
S2 S1 2.117(4) .
S2 Ba1 3.348(3) 2_666
S4 In1 2.388(3) .
S4 Ba1 3.189(3) 2_566
S4 Ba1 3.264(3) 2_666
S5 In1 2.499(2) 2_656
S5 Ba2 3.154(3) 1_655
S5 Ba1 3.379(2) 2_666
S5 Ba2 3.435(3) 2_656
S6 In2 2.469(3) .
S6 In1 2.539(3) 2_666
S6 Ba2 3.302(3) 1_565
S1 Ba1 3.400(2) 2_566
S1 Ba3 3.451(3) 1_455
S8 In2 2.414(2) 2_665
S8 Ba4 3.237(3) 1_655
S8 Ba4 3.243(3) 2_665
S7 In2 2.408(3) 1_545
S7 Ba3 3.237(3) 1_455
S7 Ba3 3.400(3) 2_655
S3 In1 2.430(2) .
S3 In2 2.505(3) 2_566
S3 Ba4 3.166(2) 1_556
S3 Ba3 3.223(3) 2_656
In1 S5 2.499(2) 2_656
In1 S6 2.539(3) 2_666
In2 S7 2.408(3) 1_565
In2 S8 2.414(2) 2_665
In2 S3 2.505(3) 2_566
